data_1556058
loop_
_publ_author_name
'Jones, D. Heulyn'
'Kay, Steven T.'
'McLellan, Jayde A.'
'Kennedy, Alan R.'
'Tomkinson, Nicholas C. O.'

_publ_section_title
;
 Regioselective Three-Component Reaction of Pyridine N-Oxides, Acyl
 Chlorides, and Cyclic Ethers.
;
_journal_issue 13
_journal_name_full 'Organic letters'
_journal_page_first 3512
_journal_page_last 3515
_journal_paper_doi 10.1021/acs.orglett.7b01481
_journal_volume 19
_journal_year 2017
_chemical_formula_sum 'C18 H18 N2 O3'
_chemical_formula_weight 310.34
_space_group_IT_number 15
_space_group_name_Hall '-C 2yc'
_space_group_name_H-M_alt 'C 1 2/c 1'
_symmetry_cell_setting monoclinic
_symmetry_space_group_name_H-M 'C 1 2/c 1'
_atom_sites_solution_hydrogens geom
_atom_sites_solution_primary direct
_atom_sites_solution_secondary difmap
_audit_creation_method SHELXL-97
_cell_angle_alpha 90.00
_cell_angle_beta 110.662(10)
_cell_angle_gamma 90.00
_cell_formula_units_Z 8
_cell_length_a 34.507(3)
_cell_length_b 7.3494(6)
_cell_length_c 13.4613(12)
_cell_measurement_reflns_used 4939
_cell_measurement_temperature 130(2)
_cell_measurement_theta_max 29.4671
_cell_measurement_theta_min 3.0228
_cell_volume 3194.3(5)
_computing_cell_refinement CrysalisPro
_computing_data_collection CrysalisPro
_computing_data_reduction CrysalisPro
_computing_structure_refinement 'SHELXL-97 (Sheldrick, 2008)'
_computing_structure_solution SHELXS
_diffrn_ambient_temperature 130(2)
_diffrn_measured_fraction_theta_full 0.999
_diffrn_measured_fraction_theta_max 0.933
_diffrn_measurement_device_type 'Oxford Diffraction Xcalibur E'
_diffrn_radiation_monochromator graphite
_diffrn_radiation_source 'fine-focus sealed tube'
_diffrn_radiation_type MoK\a
_diffrn_radiation_wavelength 0.71073
_diffrn_reflns_av_R_equivalents 0.0305
_diffrn_reflns_av_sigmaI/netI 0.0291
_diffrn_reflns_limit_h_max 45
_diffrn_reflns_limit_h_min -46
_diffrn_reflns_limit_k_max 9
_diffrn_reflns_limit_k_min -9
_diffrn_reflns_limit_l_max 18
_diffrn_reflns_limit_l_min -18
_diffrn_reflns_number 14674
_diffrn_reflns_theta_full 27.00
_diffrn_reflns_theta_max 29.00
_diffrn_reflns_theta_min 3.03
_exptl_absorpt_coefficient_mu 0.089
_exptl_absorpt_correction_T_max 1.00000
_exptl_absorpt_correction_T_min 0.89145
_exptl_absorpt_correction_type multi-scan
_exptl_absorpt_process_details
;
CrysAlisPro, Oxford Diffraction Ltd.,
Version 1.171.34.40 (release 27-08-2010 CrysAlis171 .NET)
(compiled Aug 27 2010,11:50:40)
Empirical absorption correction using spherical harmonics,
 implemented in SCALE3 ABSPACK scaling algorithm.
;
_exptl_crystal_colour colourless
_exptl_crystal_density_diffrn 1.291
_exptl_crystal_density_method 'not measured'
_exptl_crystal_description 'cut from large slab'
_exptl_crystal_F_000 1312
_exptl_crystal_size_max 0.24
_exptl_crystal_size_mid 0.20
_exptl_crystal_size_min 0.10
_refine_diff_density_max 0.270
_refine_diff_density_min -0.277
_refine_diff_density_rms 0.040
_refine_ls_extinction_method none
_refine_ls_goodness_of_fit_ref 1.021
_refine_ls_hydrogen_treatment constr
_refine_ls_matrix_type full
_refine_ls_number_parameters 209
_refine_ls_number_reflns 3951
_refine_ls_number_restraints 0
_refine_ls_restrained_S_all 1.021
_refine_ls_R_factor_all 0.0632
_refine_ls_R_factor_gt 0.0435
_refine_ls_shift/su_max 0.000
_refine_ls_shift/su_mean 0.000
_refine_ls_structure_factor_coef Fsqd
_refine_ls_weighting_details 'calc w=1/[\s^2^(Fo^2^)+(0.0600P)^2^+1.3142P] where P=(Fo^2^+2Fc^2^)/3'
_refine_ls_weighting_scheme calc
_refine_ls_wR_factor_gt 0.1108
_refine_ls_wR_factor_ref 0.1242
_reflns_number_gt 2973
_reflns_number_total 3951
_reflns_threshold_expression I>2\s(I)
_cod_data_source_file ol7b01481_si_002.cif
_cod_data_source_block tom_jones_may2016bmonoc
_cod_original_sg_symbol_H-M C2/c
_cod_database_code 1556058

loop_
_symmetry_equiv_pos_as_xyz
'x, y, z'
'-x, y, -z+1/2'
'x+1/2, y+1/2, z'
'-x+1/2, y+1/2, -z+1/2'
'-x, -y, -z'
'x, -y, z-1/2'
'-x+1/2, -y+1/2, -z'
'x+1/2, -y+1/2, z-1/2'

loop_
_atom_site_label
_atom_site_type_symbol
_atom_site_fract_x
_atom_site_fract_y
_atom_site_fract_z
_atom_site_U_iso_or_equiv
_atom_site_adp_type
_atom_site_occupancy
_atom_site_symmetry_multiplicity
_atom_site_calc_flag
_atom_site_refinement_flags
O1 O 0.28070(3) 0.57746(17) 0.83913(8) 0.0450(3) Uani 1 1 d .
O2 O 0.26591(3) 0.56237(14) 0.66276(7) 0.0302(2) Uani 1 1 d .
O3 O 0.13617(3) 0.56561(13) 0.32451(7) 0.0288(2) Uani 1 1 d .
N1 N 0.12622(3) 0.54784(16) 0.14566(8) 0.0307(3) Uani 1 1 d .
N2 N 0.04658(3) 0.74031(19) 0.35637(9) 0.0380(3) Uani 1 1 d .
C1 C 0.29141(4) 0.55090(19) 0.76397(10) 0.0305(3) Uani 1 1 d .
C2 C 0.33410(4) 0.49821(19) 0.77249(10) 0.0297(3) Uani 1 1 d .
C3 C 0.36363(5) 0.4731(2) 0.87342(11) 0.0386(4) Uani 1 1 d .
H3 H 0.3564 0.4932 0.9344 0.046 Uiso 1 1 calc R
C4 C 0.40328(5) 0.4191(2) 0.88516(12) 0.0434(4) Uani 1 1 d .
H4 H 0.4231 0.4017 0.9544 0.052 Uiso 1 1 calc R
C5 C 0.41480(4) 0.3897(2) 0.79742(13) 0.0402(4) Uani 1 1 d .
C6 C 0.38524(4) 0.4149(2) 0.69677(12) 0.0355(3) Uani 1 1 d .
H6 H 0.3926 0.3952 0.6360 0.043 Uiso 1 1 calc R
C7 C 0.34522(4) 0.46833(19) 0.68368(10) 0.0308(3) Uani 1 1 d .
H7 H 0.3254 0.4846 0.6144 0.037 Uiso 1 1 calc R
C8 C 0.45838(5) 0.3343(3) 0.81067(16) 0.0568(5) Uani 1 1 d .
H8A H 0.4585 0.2741 0.7458 0.085 Uiso 1 1 calc R
H8B H 0.4690 0.2503 0.8708 0.085 Uiso 1 1 calc R
H8C H 0.4761 0.4426 0.8241 0.085 Uiso 1 1 calc R
C9 C 0.22269(4) 0.5998(2) 0.64687(10) 0.0321(3) Uani 1 1 d .
H9A H 0.2206 0.7069 0.6893 0.038 Uiso 1 1 calc R
H9B H 0.2101 0.4941 0.6695 0.038 Uiso 1 1 calc R
C10 C 0.20066(4) 0.6366(2) 0.53038(10) 0.0301(3) Uani 1 1 d .
H10A H 0.2151 0.7362 0.5080 0.036 Uiso 1 1 calc R
H10B H 0.1721 0.6779 0.5189 0.036 Uiso 1 1 calc R
C11 C 0.19882(4) 0.47045(19) 0.46164(10) 0.0296(3) Uani 1 1 d .
H11A H 0.2274 0.4260 0.4759 0.035 Uiso 1 1 calc R
H11B H 0.1834 0.3728 0.4823 0.035 Uiso 1 1 calc R
C12 C 0.17853(4) 0.5059(2) 0.34418(10) 0.0287(3) Uani 1 1 d .
H12A H 0.1939 0.6012 0.3215 0.034 Uiso 1 1 calc R
H12B H 0.1785 0.3936 0.3036 0.034 Uiso 1 1 calc R
C13 C 0.11184(4) 0.58645(18) 0.22231(10) 0.0265(3) Uani 1 1 d .
C14 C 0.09979(4) 0.5650(2) 0.04520(11) 0.0359(3) Uani 1 1 d .
H14 H 0.1097 0.5371 -0.0105 0.043 Uiso 1 1 calc R
C15 C 0.05918(4) 0.6207(2) 0.01786(10) 0.0363(3) Uani 1 1 d .
H15 H 0.0416 0.6281 -0.0545 0.044 Uiso 1 1 calc R
C16 C 0.04458(4) 0.6654(2) 0.09830(10) 0.0318(3) Uani 1 1 d .
H16 H 0.0169 0.7062 0.0822 0.038 Uiso 1 1 calc R
C17 C 0.07122(4) 0.64951(19) 0.20298(10) 0.0275(3) Uani 1 1 d .
C18 C 0.05796(4) 0.69850(19) 0.28933(10) 0.0291(3) Uani 1 1 d .

loop_
_atom_site_aniso_label
_atom_site_aniso_U_11
_atom_site_aniso_U_22
_atom_site_aniso_U_33
_atom_site_aniso_U_23
_atom_site_aniso_U_13
_atom_site_aniso_U_12
O1 0.0549(7) 0.0557(8) 0.0291(5) -0.0026(5) 0.0206(5) 0.0034(5)
O2 0.0273(5) 0.0390(6) 0.0256(4) 0.0005(4) 0.0108(4) -0.0005(4)
O3 0.0251(4) 0.0374(6) 0.0256(4) 0.0015(4) 0.0110(3) 0.0018(4)
N1 0.0305(6) 0.0356(7) 0.0290(5) -0.0035(5) 0.0143(4) -0.0012(5)
N2 0.0312(6) 0.0558(9) 0.0288(6) 0.0005(6) 0.0127(5) 0.0025(6)
C1 0.0394(7) 0.0256(7) 0.0266(6) -0.0008(5) 0.0118(5) -0.0048(5)
C2 0.0329(7) 0.0260(7) 0.0273(6) 0.0025(5) 0.0072(5) -0.0045(5)
C3 0.0440(8) 0.0390(9) 0.0279(7) 0.0058(6) 0.0067(6) -0.0083(6)
C4 0.0391(8) 0.0413(9) 0.0374(8) 0.0136(7) -0.0021(6) -0.0063(7)
C5 0.0315(7) 0.0319(8) 0.0511(9) 0.0101(7) 0.0069(6) -0.0012(6)
C6 0.0333(7) 0.0335(8) 0.0392(7) 0.0024(6) 0.0122(6) -0.0016(6)
C7 0.0307(7) 0.0299(7) 0.0284(6) 0.0022(5) 0.0061(5) -0.0018(5)
C8 0.0345(8) 0.0498(11) 0.0757(12) 0.0150(9) 0.0064(8) 0.0063(7)
C9 0.0296(7) 0.0380(8) 0.0332(7) -0.0022(6) 0.0167(5) 0.0006(6)
C10 0.0262(6) 0.0324(8) 0.0338(7) 0.0006(6) 0.0131(5) 0.0014(5)
C11 0.0280(6) 0.0315(8) 0.0309(6) 0.0024(6) 0.0125(5) 0.0026(5)
C12 0.0258(6) 0.0317(7) 0.0321(6) 0.0014(6) 0.0144(5) 0.0016(5)
C13 0.0280(6) 0.0255(7) 0.0274(6) -0.0012(5) 0.0114(5) -0.0034(5)
C14 0.0363(7) 0.0460(9) 0.0285(6) -0.0066(6) 0.0151(6) -0.0008(6)
C15 0.0338(7) 0.0485(10) 0.0253(6) -0.0040(6) 0.0089(5) 0.0011(6)
C16 0.0271(6) 0.0374(8) 0.0312(7) -0.0020(6) 0.0105(5) 0.0005(5)
C17 0.0272(6) 0.0298(7) 0.0281(6) -0.0010(5) 0.0131(5) -0.0026(5)
C18 0.0238(6) 0.0356(8) 0.0279(6) 0.0021(5) 0.0091(5) -0.0001(5)

loop_
_atom_type_symbol
_atom_type_description
_atom_type_scat_dispersion_real
_atom_type_scat_dispersion_imag
_atom_type_scat_source
O O 0.0106 0.0060 'International Tables Vol C Tables 4.2.6.8 and 6.1.1.4'
N N 0.0061 0.0033 'International Tables Vol C Tables 4.2.6.8 and 6.1.1.4'
C C 0.0033 0.0016 'International Tables Vol C Tables 4.2.6.8 and 6.1.1.4'
H H 0.0000 0.0000 'International Tables Vol C Tables 4.2.6.8 and 6.1.1.4'

loop_
_geom_angle_atom_site_label_1
_geom_angle_atom_site_label_2
_geom_angle_atom_site_label_3
_geom_angle
C1 O2 C9 115.65(10)
C13 O3 C12 116.38(9)
C13 N1 C14 117.15(11)
O1 C1 O2 123.79(13)
O1 C1 C2 124.34(12)
O2 C1 C2 111.86(11)
C3 C2 C7 119.14(13)
C3 C2 C1 118.24(12)
C7 C2 C1 122.60(11)
C4 C3 C2 120.30(14)
C4 C3 H3 119.9
C2 C3 H3 119.9
C3 C4 C5 121.14(13)
C3 C4 H4 119.4
C5 C4 H4 119.4
C4 C5 C6 118.40(14)
C4 C5 C8 120.96(14)
C6 C5 C8 120.64(15)
C7 C6 C5 121.13(14)
C7 C6 H6 119.4
C5 C6 H6 119.4
C6 C7 C2 119.89(12)
C6 C7 H7 120.1
C2 C7 H7 120.1
C5 C8 H8A 109.5
C5 C8 H8B 109.5
H8A C8 H8B 109.5
C5 C8 H8C 109.5
H8A C8 H8C 109.5
H8B C8 H8C 109.5
O2 C9 C10 107.55(10)
O2 C9 H9A 110.2
C10 C9 H9A 110.2
O2 C9 H9B 110.2
C10 C9 H9B 110.2
H9A C9 H9B 108.5
C9 C10 C11 112.77(12)
C9 C10 H10A 109.0
C11 C10 H10A 109.0
C9 C10 H10B 109.0
C11 C10 H10B 109.0
H10A C10 H10B 107.8
C12 C11 C10 113.78(11)
C12 C11 H11A 108.8
C10 C11 H11A 108.8
C12 C11 H11B 108.8
C10 C11 H11B 108.8
H11A C11 H11B 107.7
O3 C12 C11 107.89(10)
O3 C12 H12A 110.1
C11 C12 H12A 110.1
O3 C12 H12B 110.1
C11 C12 H12B 110.1
H12A C12 H12B 108.4
N1 C13 O3 120.19(11)
N1 C13 C17 123.23(11)
O3 C13 C17 116.58(11)
N1 C14 C15 124.13(12)
N1 C14 H14 117.9
C15 C14 H14 117.9
C14 C15 C16 118.51(12)
C14 C15 H15 120.7
C16 C15 H15 120.7
C15 C16 C17 118.68(12)
C15 C16 H16 120.7
C17 C16 H16 120.7
C16 C17 C13 118.26(11)
C16 C17 C18 120.92(12)
C13 C17 C18 120.81(11)
N2 C18 C17 178.19(14)

loop_
_geom_bond_atom_site_label_1
_geom_bond_atom_site_label_2
_geom_bond_distance
O1 C1 1.2092(16)
O2 C1 1.3385(15)
O2 C9 1.4561(15)
O3 C13 1.3437(15)
O3 C12 1.4581(14)
N1 C13 1.3239(16)
N1 C14 1.3438(17)
N2 C18 1.1461(16)
C1 C2 1.4880(19)
C2 C3 1.3934(18)
C2 C7 1.3959(19)
C3 C4 1.379(2)
C3 H3 0.9500
C4 C5 1.390(2)
C4 H4 0.9500
C5 C6 1.391(2)
C5 C8 1.506(2)
C6 C7 1.3857(19)
C6 H6 0.9500
C7 H7 0.9500
C8 H8A 0.9800
C8 H8B 0.9800
C8 H8C 0.9800
C9 C10 1.5062(18)
C9 H9A 0.9900
C9 H9B 0.9900
C10 C11 1.5197(19)
C10 H10A 0.9900
C10 H10B 0.9900
C11 C12 1.5091(18)
C11 H11A 0.9900
C11 H11B 0.9900
C12 H12A 0.9900
C12 H12B 0.9900
C13 C17 1.4106(17)
C14 C15 1.3794(19)
C14 H14 0.9500
C15 C16 1.3854(18)
C15 H15 0.9500
C16 C17 1.3893(17)
C16 H16 0.9500
C17 C18 1.4370(17)

loop_
_geom_torsion_atom_site_label_1
_geom_torsion_atom_site_label_2
_geom_torsion_atom_site_label_3
_geom_torsion_atom_site_label_4
_geom_torsion
C9 O2 C1 O1 -3.35(19)
C9 O2 C1 C2 175.55(11)
O1 C1 C2 C3 1.7(2)
O2 C1 C2 C3 -177.19(12)
O1 C1 C2 C7 179.85(14)
O2 C1 C2 C7 0.96(19)
C7 C2 C3 C4 -0.1(2)
C1 C2 C3 C4 178.12(14)
C2 C3 C4 C5 0.4(2)
C3 C4 C5 C6 -0.4(2)
C3 C4 C5 C8 178.76(15)
C4 C5 C6 C7 0.1(2)
C8 C5 C6 C7 -179.05(15)
C5 C6 C7 C2 0.2(2)
C3 C2 C7 C6 -0.2(2)
C1 C2 C7 C6 -178.32(13)
C1 O2 C9 C10 171.27(11)
O2 C9 C10 C11 65.92(14)
C9 C10 C11 C12 -177.49(10)
C13 O3 C12 C11 -173.59(11)
C10 C11 C12 O3 -60.31(14)
C14 N1 C13 O3 177.51(12)
C14 N1 C13 C17 -2.2(2)
C12 O3 C13 N1 2.12(17)
C12 O3 C13 C17 -178.12(11)
C13 N1 C14 C15 0.3(2)
N1 C14 C15 C16 1.3(2)
C14 C15 C16 C17 -1.0(2)
C15 C16 C17 C13 -0.7(2)
C15 C16 C17 C18 178.42(14)
N1 C13 C17 C16 2.4(2)
O3 C13 C17 C16 -177.32(12)
N1 C13 C17 C18 -176.66(13)
O3 C13 C17 C18 3.58(19)
C16 C17 C18 N2 -20(5)
C13 C17 C18 N2 159(5)
